data_7246276
loop_
_publ_author_name
'Wang, Chang'
'Turner, Thomas D.'
'Ma, Cai Y.'
'Pask, Christopher M.'
'Rosbottom, Ian'
'Hong, Richard S.'
'Sheikh, Ahmad Y.'
'Yin, Qiuxiang'
'Roberts, Kevin J.'

_publ_section_title
;
 A quaternary solid-form of ritonavir: an oxalate salt oxalic acid
 co-crystal acetone solvate
;
_journal_issue 12
_journal_name_full CrystEngComm
_journal_page_first 1782
_journal_page_last 1791
_journal_paper_doi 10.1039/D2CE01612E
_journal_volume 25
_journal_year 2023
_chemical_absolute_configuration ad
_chemical_formula_moiety 'C37 H49 N6 O5 S2, C2 H O4, 0.5(C2 H2 O4), 0.5(C3 H6 O)'
_chemical_formula_sum 'C41.5 H54 N6 O11.5 S2'
_chemical_formula_weight 885.02
_space_group_crystal_system monoclinic
_space_group_IT_number 4
_space_group_name_Hall 'P 2yb'
_space_group_name_H-M_alt 'P 1 21 1'
_atom_sites_solution_hydrogens mixed
_atom_sites_solution_primary dual
_audit_creation_date 2019-03-28
_audit_creation_method
;
Olex2 1.2
(compiled 2018.05.29 svn.r3508 for OlexSys, GUI svn.r5506)
;
_audit_update_record
;
2020-06-11 deposited with the CCDC.	2023-02-14 downloaded from the CCDC.
;
_cell_angle_alpha 90
_cell_angle_beta 91.994(3)
_cell_angle_gamma 90
_cell_formula_units_Z 2
_cell_length_a 5.2615(2)
_cell_length_b 25.2098(9)
_cell_length_c 16.6111(6)
_cell_measurement_reflns_used 6386
_cell_measurement_temperature 150.01(10)
_cell_measurement_theta_max 72.9630
_cell_measurement_theta_min 4.3820
_cell_volume 2201.98(14)
_computing_cell_refinement 'CrysAlisPro 1.171.39.43c (Rigaku OD, 2018)'
_computing_data_collection 'CrysAlisPro 1.171.39.43c (Rigaku OD, 2018)'
_computing_data_reduction 'CrysAlisPro 1.171.39.43c (Rigaku OD, 2018)'
_computing_molecular_graphics 'Olex2 (Dolomanov et al., 2009)'
_computing_publication_material 'Olex2 (Dolomanov et al., 2009)'
_computing_structure_refinement 'ShelXL (Sheldrick, 2015)'
_computing_structure_solution 'ShelXT (Sheldrick, 2015)'
_diffrn_ambient_environment N~2~
_diffrn_ambient_temperature 150.01(10)
_diffrn_detector 'CCD plate'
_diffrn_detector_area_resol_mean 5.3095
_diffrn_detector_type Atlas
_diffrn_measured_fraction_theta_full 1.000
_diffrn_measured_fraction_theta_max 0.984
_diffrn_measurement_details
;
List of Runs (angles in degrees, time in seconds):

  # Type    Start    End  Width  t~exp~   \w     \q     \k     \f   Frames
#--------------------------------------------------------------------------
  1  \w    -91.00 -21.00   1.00   15.00    --  -41.04 -37.00 -60.00   70
  2  \w    -54.00  30.00   1.00   15.00    --  -41.04  37.00  60.00   84
  3  \w   -109.00 -71.00   1.00   15.00    --  -41.04 -37.00 120.00   38
  4  \w   -112.00 -19.00   1.00   15.00    --  -41.04 -37.00-120.00   93
  5  \w      1.00  64.00   1.00   15.00    --   41.04 -57.00 120.00   63
  6  \w    -26.00   0.00   1.00   15.00    --   41.04 -57.00 120.00   26
  7  \w     80.00 173.00   1.00   60.00    --  106.02  45.00  90.00   93
  8  \w    136.00 177.00   1.00   60.00    --  106.02  30.00 -90.00   41
  9  \w     68.00 134.00   1.00   60.00    --  106.02 -61.00  30.00   66
 10  \w     82.00 172.00   1.00   60.00    --  106.02  30.00-180.00   90
 11  \w     78.00 112.00   1.00   60.00    --  106.02  61.00 -60.00   34
 12  \w     80.00 115.00   1.00   60.00    --  106.02  45.00   0.00   35
 13  \w    150.00 177.00   1.00   60.00    --  106.02  61.00 -90.00   27
 14  \w     40.00 122.00   1.00   60.00    --  106.02 -45.00-120.00   82
 15  \w     90.00 134.00   1.00   60.00    --  106.02 -30.00 -90.00   44
 16  \w     78.00 116.00   1.00   60.00    --  106.02  61.00 -90.00   38
 17  \w     81.00 176.00   1.00   60.00    --  106.02  45.00  30.00   95
 18  \w     77.00 103.00   1.00   60.00    --  106.02  61.00   0.00   26
 19  \w     40.00  65.00   1.00   60.00    --  106.02 -30.00 -90.00   25
 20  \w     65.00 131.00   1.00   60.00    --  106.02 -45.00  90.00   66
 21  \w     78.00 103.00   1.00   60.00    --  106.02  61.00 -30.00   25
 22  \w     82.00 166.00   1.00   60.00    --  106.02  45.00 -30.00   84
 23  \w     78.00 105.00   1.00   60.00    --  106.02  61.00 -33.86   27
 24  \w     78.00 103.00   1.00   60.00    --  106.02  61.00 -40.01   25
;
_diffrn_measurement_device 'four-circle diffractometer'
_diffrn_measurement_device_type 'SuperNova, Dual, Cu at home/near, Atlas'
_diffrn_measurement_method '\w scans'
_diffrn_orient_matrix_type 'CrysAlisPro convention (1999,Acta A55,543-557)'
_diffrn_orient_matrix_UB_11 0.2089756000
_diffrn_orient_matrix_UB_12 -0.0355017000
_diffrn_orient_matrix_UB_13 -0.0339216000
_diffrn_orient_matrix_UB_21 0.1850753000
_diffrn_orient_matrix_UB_22 0.0180246000
_diffrn_orient_matrix_UB_23 0.0685132000
_diffrn_orient_matrix_UB_31 -0.0882006000
_diffrn_orient_matrix_UB_32 -0.0463985000
_diffrn_orient_matrix_UB_33 0.0526473000
_diffrn_radiation_monochromator mirror
_diffrn_radiation_probe x-ray
_diffrn_radiation_type CuK\a
_diffrn_radiation_wavelength 1.54184
_diffrn_reflns_av_R_equivalents 0.0444
_diffrn_reflns_av_unetI/netI 0.0585
_diffrn_reflns_Laue_measured_fraction_full 1.000
_diffrn_reflns_Laue_measured_fraction_max 0.984
_diffrn_reflns_limit_h_max 6
_diffrn_reflns_limit_h_min -6
_diffrn_reflns_limit_k_max 31
_diffrn_reflns_limit_k_min -30
_diffrn_reflns_limit_l_max 20
_diffrn_reflns_limit_l_min -20
_diffrn_reflns_number 17561
_diffrn_reflns_point_group_measured_fraction_full 0.997
_diffrn_reflns_point_group_measured_fraction_max 0.967
_diffrn_reflns_theta_full 67.684
_diffrn_reflns_theta_max 73.738
_diffrn_reflns_theta_min 3.506
_diffrn_source 'micro-focus sealed X-ray tube'
_diffrn_source_type 'SuperNova (Cu) X-ray Source'
_exptl_absorpt_coefficient_mu 1.657
_exptl_absorpt_correction_T_max 1.000
_exptl_absorpt_correction_T_min 0.541
_exptl_absorpt_correction_type gaussian
_exptl_absorpt_process_details
;
CrysAlisPro 1.171.39.43c (Rigaku Oxford Diffraction, 2018)
Numerical absorption correction based on gaussian integration over
			a multifaceted crystal model
Empirical absorption correction using spherical harmonics,
 implemented in SCALE3 ABSPACK scaling algorithm.
;
_exptl_crystal_colour colourless
_exptl_crystal_colour_primary colourless
_exptl_crystal_density_diffrn 1.335
_exptl_crystal_description prism
_exptl_crystal_F_000 938
_exptl_crystal_size_max 0.29
_exptl_crystal_size_mid 0.06
_exptl_crystal_size_min 0.03
_refine_diff_density_max 0.441
_refine_diff_density_min -0.370
_refine_diff_density_rms 0.053
_refine_ls_abs_structure_details
;
 Flack x determined using 2982 quotients [(I+)-(I-)]/[(I+)+(I-)]
 (Parsons, Flack and Wagner, Acta Cryst. B69 (2013) 249-259).
;
_refine_ls_abs_structure_Flack 0.014(12)
_refine_ls_extinction_method none
_refine_ls_goodness_of_fit_ref 1.024
_refine_ls_hydrogen_treatment mixed
_refine_ls_matrix_type full
_refine_ls_number_parameters 558
_refine_ls_number_reflns 8613
_refine_ls_number_restraints 45
_refine_ls_restrained_S_all 1.031
_refine_ls_R_factor_all 0.0612
_refine_ls_R_factor_gt 0.0513
_refine_ls_shift/su_max 0.000
_refine_ls_shift/su_mean 0.000
_refine_ls_structure_factor_coef Fsqd
_refine_ls_weighting_details 'w=1/[\s^2^(Fo^2^)+(0.0665P)^2^+0.4500P] where P=(Fo^2^+2Fc^2^)/3'
_refine_ls_weighting_scheme calc
_refine_ls_wR_factor_gt 0.1248
_refine_ls_wR_factor_ref 0.1313
_reflns_Friedel_coverage 0.920
_reflns_Friedel_fraction_full 0.994
_reflns_Friedel_fraction_max 0.950
_reflns_number_gt 7439
_reflns_number_total 8613
_reflns_threshold_expression 'I > 2\s(I)'
_cod_data_source_file d2ce01612e2.cif
_cod_data_source_block ritonavir
_cod_depositor_comments 'Adding full bibliography for 7246276.cif.'
_cod_original_cell_volume 2201.99(14)
_cod_original_formula_sum 'C41.50 H54 N6 O11.50 S2'
_cod_database_code 7246276
_shelx_shelxl_version_number 2014/7
_chemical_oxdiff_formula 'C83  H108  N12  O23  S4  '
_shelx_space_group_comment
;
The symmetry employed for this shelxl refinement is uniquely defined
by the following loop, which should always be used as a source of
symmetry information in preference to the above space-group names.
They are only intended as comments.
;
_shelx_estimated_absorpt_t_max 0.952
_shelx_estimated_absorpt_t_min 0.645
_reflns_odcompleteness_completeness 99.93
_reflns_odcompleteness_iscentric 1
_reflns_odcompleteness_theta 66.97
_olex2_refinement_description
;
1. Fixed Uiso
 At 1.2 times of:
  All C(H) groups, All C(H,H) groups, All N(H) groups
 At 1.5 times of:
  All C(H,H,H) groups, All O(H) groups
2. Restrained distances
 O11-C40 = O13-C41
 1.3 with sigma of 0.02
 O10-C40 = O12-C41
 1.22 with sigma of 0.02
 C41-C40
 1.51 with sigma of 0.02
 O14-C42
 1.22 with sigma of 0.02
 C43-C42 = C44-C42
 1.52 with sigma of 0.02
3. Rigid body (RIGU) restrains
 C8, C9, C10, C11, C12, C13
 with sigma for 1-2 distances of 0.004 and sigma for 1-3 distances of 0.004
4. Others
 Fixed Sof: O10(0.5) O11(0.5) H11A(0.5) O12(0.5) O13(0.5) H13A(0.5) C40(0.5)
 C41(0.5) O14(0.5) C42(0.5) C43(0.5) H43A(0.5) H43B(0.5) H43C(0.5) C44(0.5)
 H44A(0.5) H44B(0.5) H44C(0.5)
5.a Ternary CH refined with riding coordinates:
 C6(H6A), C14(H14), C16(H16), C25(H25), C26(H26), C35(H35)
5.b Secondary CH2 refined with riding coordinates:
 C4(H4A,H4B), C7(H7A,H7B), C15(H15A,H15B), C17(H17A,H17B), C31(H31A,H31B)
5.c Me refined with riding coordinates:
 C43(H43A,H43B,H43C), C44(H44A,H44B,H44C)
5.d Aromatic/amide H refined with riding coordinates:
 N2(H2), N4(H4), N6(H6), C1(H1), C2(H2A), C9(H9), C10(H10), C11(H11), C12(H12),
  C13(H13), C19(H19), C20(H20), C21(H21), C22(H22), C23(H23), C33(H33)
5.e Idealised Me refined as rotating group:
 C27(H27A,H27B,H27C), C28(H28A,H28B,H28C), C30(H30A,H30B,H30C), C36(H36A,H36B,
 H36C), C37(H37A,H37B,H37C)
5.f Idealised tetrahedral OH refined as rotating group:
 O3(H3), O9(H9A), O11(H11A), O13(H13A)
;
_olex2_date_sample_data_collection 2018-10-22
_olex2_submission_special_instructions 'No special instructions were received'
_oxdiff_exptl_absorpt_empirical_details
;
Empirical correction (ABSPACK) includes:
- Absorption correction using spherical harmonics
- Frame scaling
;
_oxdiff_exptl_absorpt_empirical_full_max 1.345
_oxdiff_exptl_absorpt_empirical_full_min 0.834

loop_
_space_group_symop_operation_xyz
'x, y, z'
'-x, y+1/2, -z'

loop_
_atom_site_label
_atom_site_type_symbol
_atom_site_fract_x
_atom_site_fract_y
_atom_site_fract_z
_atom_site_U_iso_or_equiv
_atom_site_adp_type
_atom_site_occupancy
_atom_site_site_symmetry_order
_atom_site_calc_flag
_atom_site_refinement_flags_posn
_atom_site_refinement_flags_adp
_atom_site_refinement_flags_occupancy
_atom_site_disorder_assembly
_atom_site_disorder_group
S1 S 0.9829(3) 0.37237(6) 0.37182(9) 0.0512(4) Uani 1 1 d . . . . .
S2 S 1.1945(2) 0.32282(5) 0.86280(7) 0.0385(3) Uani 1 1 d . . . . .
O1 O 0.4844(7) 0.46991(13) 0.4765(2) 0.0382(8) Uani 1 1 d . . . . .
O2 O 0.8195(6) 0.52665(14) 0.4662(2) 0.0364(7) Uani 1 1 d . . . . .
O3 O 0.1957(6) 0.65748(13) 0.53788(18) 0.0299(6) Uani 1 1 d . . . . .
H3 H 0.1252 0.6786 0.5069 0.045 Uiso 1 1 calc GR . . . .
O4 O 0.3218(5) 0.60689(12) 0.77752(18) 0.0276(6) Uani 1 1 d . . . . .
O5 O 0.6218(7) 0.46778(13) 0.7953(2) 0.0403(8) Uani 1 1 d . . . . .
N1 N 0.7550(15) 0.4162(2) 0.2523(3) 0.0687(18) Uani 1 1 d . . . . .
N2 N 0.4085(7) 0.55585(13) 0.4632(2) 0.0242(7) Uani 1 1 d . . . . .
H2 H 0.2544 0.5470 0.4723 0.029 Uiso 1 1 calc R . . . .
N3 N 0.7023(7) 0.63334(14) 0.7308(2) 0.0242(7) Uani 1 1 d . . . . .
H3A H 0.891(11) 0.624(2) 0.735(3) 0.036(14) Uiso 1 1 d . . . . .
N4 N 0.8890(7) 0.53886(14) 0.8050(2) 0.0260(7) Uani 1 1 d . . . . .
H4 H 1.0449 0.5488 0.8022 0.031 Uiso 1 1 calc R . . . .
N5 N 0.9559(9) 0.47056(15) 0.7136(2) 0.0349(9) Uani 1 1 d . . . . .
N6 N 0.8537(7) 0.32839(15) 0.7558(2) 0.0274(7) Uani 1 1 d . . . . .
H6 H 0.7278 0.3202 0.7238 0.033 Uiso 1 1 calc R . . . .
C1 C 0.9367(15) 0.3839(3) 0.2706(4) 0.0581(16) Uani 1 1 d . . . . .
H1 H 1.0354 0.3680 0.2320 0.070 Uiso 1 1 calc R . . . .
C2 C 0.6419(15) 0.4342(2) 0.3206(4) 0.0598(18) Uani 1 1 d . . . . .
H2A H 0.5069 0.4580 0.3183 0.072 Uiso 1 1 calc R . . . .
C3 C 0.7387(11) 0.41515(19) 0.3908(3) 0.0378(11) Uani 1 1 d . . . . .
C4 C 0.6611(12) 0.4264(2) 0.4747(3) 0.0446(13) Uani 1 1 d . . . . .
H4A H 0.5831 0.3950 0.4968 0.054 Uiso 1 1 calc R . . . .
H4B H 0.8106 0.4349 0.5080 0.054 Uiso 1 1 calc R . . . .
C5 C 0.5908(9) 0.51910(17) 0.4678(2) 0.0266(9) Uani 1 1 d . . . . .
C6 C 0.4656(8) 0.61093(16) 0.4429(2) 0.0248(8) Uani 1 1 d . . . . .
H6A H 0.6397 0.6120 0.4239 0.030 Uiso 1 1 calc R . . . .
C7 C 0.2872(10) 0.62860(19) 0.3729(3) 0.0332(10) Uani 1 1 d . . . . .
H7A H 0.1130 0.6265 0.3900 0.040 Uiso 1 1 calc R . . . .
H7B H 0.3224 0.6654 0.3606 0.040 Uiso 1 1 calc R . . . .
C8 C 0.3112(9) 0.59634(18) 0.2980(3) 0.0319(10) Uani 1 1 d . U . . .
C9 C 0.1422(13) 0.5563(2) 0.2767(4) 0.0488(13) Uani 1 1 d . U . . .
H9 H 0.0106 0.5479 0.3104 0.059 Uiso 1 1 calc R . . . .
C10 C 0.1682(19) 0.5285(3) 0.2051(5) 0.074(2) Uani 1 1 d . U . . .
H10 H 0.0557 0.5013 0.1913 0.089 Uiso 1 1 calc R . . . .
C11 C 0.3632(18) 0.5417(4) 0.1542(4) 0.079(2) Uani 1 1 d . U . . .
H11 H 0.3809 0.5236 0.1060 0.094 Uiso 1 1 calc R . . . .
C12 C 0.5262(17) 0.5809(4) 0.1755(4) 0.084(2) Uani 1 1 d . U . . .
H12 H 0.6550 0.5901 0.1412 0.100 Uiso 1 1 calc R . . . .
C13 C 0.5050(13) 0.6074(4) 0.2467(3) 0.0619(17) Uani 1 1 d . U . . .
H13 H 0.6236 0.6334 0.2609 0.074 Uiso 1 1 calc R . . . .
C14 C 0.4521(8) 0.64915(17) 0.5143(2) 0.0243(8) Uani 1 1 d . . . . .
H14 H 0.5255 0.6833 0.4992 0.029 Uiso 1 1 calc R . . . .
C15 C 0.5993(8) 0.62770(16) 0.5877(2) 0.0236(8) Uani 1 1 d . . . . .
H15A H 0.7738 0.6215 0.5731 0.028 Uiso 1 1 calc R . . . .
H15B H 0.5272 0.5937 0.6020 0.028 Uiso 1 1 calc R . . . .
C16 C 0.6006(8) 0.66359(16) 0.6618(2) 0.0240(8) Uani 1 1 d . . . . .
H16 H 0.4246 0.6734 0.6723 0.029 Uiso 1 1 calc R . . . .
C17 C 0.7571(9) 0.71488(16) 0.6536(3) 0.0273(9) Uani 1 1 d . . . . .
H17A H 0.9287 0.7059 0.6389 0.033 Uiso 1 1 calc R . . . .
H17B H 0.6816 0.7366 0.6110 0.033 Uiso 1 1 calc R . . . .
C18 C 0.7667(9) 0.74601(16) 0.7316(3) 0.0284(9) Uani 1 1 d . . . . .
C19 C 0.5712(11) 0.7801(2) 0.7510(4) 0.0436(12) Uani 1 1 d . . . . .
H19 H 0.4395 0.7869 0.7136 0.052 Uiso 1 1 calc R . . . .
C20 C 0.5723(14) 0.8041(3) 0.8270(4) 0.0599(17) Uani 1 1 d . . . . .
H20 H 0.4387 0.8264 0.8399 0.072 Uiso 1 1 calc R . . . .
C21 C 0.7667(13) 0.7955(2) 0.8826(3) 0.0531(16) Uani 1 1 d . . . . .
H21 H 0.7654 0.8119 0.9328 0.064 Uiso 1 1 calc R . . . .
C22 C 0.9627(13) 0.7626(2) 0.8635(3) 0.0464(13) Uani 1 1 d . . . . .
H22 H 1.0954 0.7566 0.9009 0.056 Uiso 1 1 calc R . . . .
C23 C 0.9643(10) 0.73786(19) 0.7881(3) 0.0344(10) Uani 1 1 d . . . . .
H23 H 1.0988 0.7158 0.7756 0.041 Uiso 1 1 calc R . . . .
C24 C 0.5580(8) 0.60592(16) 0.7808(2) 0.0223(8) Uani 1 1 d . . . . .
C25 C 0.7062(8) 0.57303(16) 0.8446(2) 0.0249(8) Uani 1 1 d . . . . .
H25 H 0.5845 0.5501 0.8714 0.030 Uiso 1 1 calc R . . . .
C26 C 0.8368(9) 0.60813(17) 0.9089(2) 0.0276(9) Uani 1 1 d . . . . .
H26 H 0.9674 0.6293 0.8832 0.033 Uiso 1 1 calc R . . . .
C27 C 0.6439(10) 0.6458(2) 0.9445(3) 0.0397(11) Uani 1 1 d . . . . .
H27A H 0.5093 0.6257 0.9673 0.060 Uiso 1 1 calc GR . . . .
H27B H 0.5748 0.6686 0.9028 0.060 Uiso 1 1 calc GR . . . .
H27C H 0.7263 0.6670 0.9857 0.060 Uiso 1 1 calc GR . . . .
C28 C 0.9660(11) 0.5744(2) 0.9750(3) 0.0399(11) Uani 1 1 d . . . . .
H28A H 0.8409 0.5530 1.0004 0.060 Uiso 1 1 calc GR . . . .
H28B H 1.0471 0.5972 1.0144 0.060 Uiso 1 1 calc GR . . . .
H28C H 1.0910 0.5519 0.9518 0.060 Uiso 1 1 calc GR . . . .
C29 C 0.8144(9) 0.49159(17) 0.7727(3) 0.0284(9) Uani 1 1 d . . . . .
C30 C 1.1398(10) 0.5005(2) 0.6683(3) 0.0375(11) Uani 1 1 d . . . . .
H30A H 1.1020 0.5377 0.6717 0.056 Uiso 1 1 calc GR . . . .
H30B H 1.1307 0.4895 0.6129 0.056 Uiso 1 1 calc GR . . . .
H30C H 1.3079 0.4940 0.6905 0.056 Uiso 1 1 calc GR . . . .
C31 C 0.8959(12) 0.41645(18) 0.6892(3) 0.0410(12) Uani 1 1 d . . . . .
H31A H 0.9789 0.4087 0.6393 0.049 Uiso 1 1 calc R . . . .
H31B H 0.7138 0.4134 0.6790 0.049 Uiso 1 1 calc R . . . .
C32 C 0.9776(9) 0.37623(17) 0.7513(3) 0.0294(9) Uani 1 1 d . . . . .
C33 C 1.1728(9) 0.37929(19) 0.8063(3) 0.0331(10) Uani 1 1 d . . . . .
H33 H 1.2809 0.4083 0.8124 0.040 Uiso 1 1 calc R . . . .
C34 C 0.9408(9) 0.29594(19) 0.8123(3) 0.0307(9) Uani 1 1 d . . . . .
C35 C 0.8388(10) 0.2418(2) 0.8271(3) 0.0409(12) Uani 1 1 d . . . . .
H35 H 0.6811 0.2374 0.7945 0.049 Uiso 1 1 calc R . . . .
C36 C 1.0300(14) 0.2003(2) 0.8001(4) 0.0527(15) Uani 1 1 d . . . . .
H36A H 1.0621 0.2053 0.7440 0.079 Uiso 1 1 calc GR . . . .
H36B H 0.9619 0.1654 0.8080 0.079 Uiso 1 1 calc GR . . . .
H36C H 1.1861 0.2041 0.8312 0.079 Uiso 1 1 calc GR . . . .
C37 C 0.7788(12) 0.2336(2) 0.9150(3) 0.0491(13) Uani 1 1 d . . . . .
H37A H 0.9341 0.2333 0.9470 0.074 Uiso 1 1 calc GR . . . .
H37B H 0.6923 0.2003 0.9210 0.074 Uiso 1 1 calc GR . . . .
H37C H 0.6719 0.2619 0.9324 0.074 Uiso 1 1 calc GR . . . .
O6 O 1.5204(7) 0.29725(17) 0.5360(2) 0.0436(9) Uani 1 1 d . . . . .
O7 O 1.4470(7) 0.29702(17) 0.6684(2) 0.0459(9) Uani 1 1 d . . . . .
O8 O 1.0485(7) 0.23084(14) 0.5699(2) 0.0444(9) Uani 1 1 d . . . . .
O9 O 0.9665(6) 0.31872(14) 0.5659(2) 0.0370(7) Uani 1 1 d . . . . .
H9A H 0.8239 0.3093 0.5503 0.055 Uiso 1 1 calc GR . . . .
C38 C 1.3845(8) 0.29201(17) 0.5965(3) 0.0268(9) Uani 1 1 d . . . . .
C39 C 1.1117(9) 0.27733(17) 0.5755(2) 0.0286(9) Uani 1 1 d . . . . .
O10 O 0.6353(17) 0.3739(4) 0.9318(5) 0.036(2) Uiso 0.5 1 d D . P A 2
O11 O 0.6080(15) 0.4620(3) 0.9457(5) 0.0443(17) Uiso 0.5 1 d D . P A 2
H11A H 0.5907 0.4613 0.8965 0.066 Uiso 0.5 1 calc GR . P A 2
O12 O 0.937(2) 0.4063(5) 1.0829(8) 0.083(3) Uiso 0.5 1 d D . P A 2
O13 O 0.5479(16) 0.4258(3) 1.1084(5) 0.053(2) Uiso 0.5 1 d D . P A 2
H13A H 0.6088 0.4416 1.1476 0.079 Uiso 0.5 1 calc GR . P A 2
C40 C 0.637(2) 0.4148(4) 0.9725(6) 0.030(2) Uiso 0.5 1 d D . P A 2
C41 C 0.7230(18) 0.4140(4) 1.0613(6) 0.035(2) Uiso 0.5 1 d D . P A 2
O14 O 0.669(3) 0.3633(5) 0.9452(8) 0.072(4) Uiso 0.5 1 d D . P B 1
C42 C 0.699(2) 0.4041(5) 0.9815(8) 0.043(3) Uiso 0.5 1 d D . P B 1
C43 C 0.475(4) 0.4376(8) 1.0018(14) 0.099(6) Uiso 0.5 1 d D . P B 1
H43A H 0.5332 0.4685 1.0307 0.149 Uiso 0.5 1 calc R . P B 1
H43B H 0.3858 0.4481 0.9531 0.149 Uiso 0.5 1 calc R . P B 1
H43C H 0.3637 0.4175 1.0347 0.149 Uiso 0.5 1 calc R . P B 1
C44 C 0.958(3) 0.4198(7) 1.0118(11) 0.077(4) Uiso 0.5 1 d D . P B 1
H44A H 0.9485 0.4532 1.0393 0.116 Uiso 0.5 1 calc R . P B 1
H44B H 1.0237 0.3933 1.0483 0.116 Uiso 0.5 1 calc R . P B 1
H44C H 1.0683 0.4231 0.9672 0.116 Uiso 0.5 1 calc R . P B 1

loop_
_atom_site_aniso_label
_atom_site_aniso_U_11
_atom_site_aniso_U_22
_atom_site_aniso_U_33
_atom_site_aniso_U_23
_atom_site_aniso_U_13
_atom_site_aniso_U_12
S1 0.0539(8) 0.0596(8) 0.0397(7) -0.0032(6) -0.0033(6) 0.0201(7)
S2 0.0379(6) 0.0407(6) 0.0357(6) 0.0111(5) -0.0160(5) -0.0099(5)
O1 0.049(2) 0.0249(15) 0.0413(18) 0.0023(13) 0.0061(16) 0.0057(15)
O2 0.0304(18) 0.0377(18) 0.0410(19) -0.0037(14) -0.0007(14) 0.0088(14)
O3 0.0268(15) 0.0352(16) 0.0278(15) -0.0008(12) 0.0036(12) 0.0098(13)
O4 0.0212(14) 0.0290(15) 0.0329(15) 0.0018(12) 0.0056(12) -0.0033(12)
O5 0.045(2) 0.0288(16) 0.047(2) -0.0012(14) -0.0041(16) -0.0134(15)
N1 0.122(5) 0.048(3) 0.035(3) -0.011(2) -0.017(3) 0.022(3)
N2 0.0251(18) 0.0239(16) 0.0236(17) 0.0013(13) 0.0017(14) 0.0023(14)
N3 0.0243(18) 0.0269(17) 0.0215(16) 0.0018(13) 0.0030(13) -0.0026(14)
N4 0.0249(17) 0.0225(17) 0.0308(18) -0.0019(14) 0.0028(15) -0.0033(14)
N5 0.052(3) 0.0197(17) 0.033(2) -0.0057(14) -0.0055(18) -0.0008(17)
N6 0.0295(18) 0.0304(18) 0.0220(16) -0.0049(14) -0.0040(14) 0.0008(15)
C1 0.085(5) 0.049(3) 0.040(3) -0.008(2) 0.000(3) 0.004(3)
C2 0.091(5) 0.045(3) 0.041(3) -0.013(2) -0.020(3) 0.028(3)
C3 0.051(3) 0.026(2) 0.036(3) -0.0046(18) -0.006(2) 0.006(2)
C4 0.068(4) 0.028(2) 0.038(3) 0.0030(19) 0.000(3) 0.016(2)
C5 0.035(2) 0.0236(19) 0.0209(19) -0.0019(15) -0.0008(17) 0.0044(17)
C6 0.031(2) 0.0221(19) 0.0218(19) 0.0023(15) 0.0027(16) 0.0041(16)
C7 0.043(3) 0.033(2) 0.024(2) 0.0011(17) -0.0014(19) 0.009(2)
C8 0.040(2) 0.034(2) 0.0210(19) 0.0019(16) -0.0059(18) 0.0096(19)
C9 0.064(3) 0.043(3) 0.038(3) 0.002(2) -0.016(2) -0.004(3)
C10 0.111(6) 0.052(4) 0.056(4) -0.012(3) -0.039(3) 0.009(4)
C11 0.105(5) 0.092(5) 0.038(3) -0.023(3) -0.020(3) 0.051(4)
C12 0.075(5) 0.142(7) 0.034(3) -0.022(4) 0.003(3) 0.029(5)
C13 0.052(3) 0.105(5) 0.029(3) -0.005(3) 0.007(2) -0.001(3)
C14 0.026(2) 0.0263(19) 0.0213(19) -0.0017(15) 0.0053(16) 0.0022(16)
C15 0.025(2) 0.0220(18) 0.0232(19) 0.0010(15) 0.0007(16) 0.0012(16)
C16 0.028(2) 0.0246(19) 0.0198(18) 0.0019(15) 0.0035(16) -0.0004(16)
C17 0.034(2) 0.0226(19) 0.025(2) 0.0008(15) 0.0065(18) -0.0031(17)
C18 0.034(2) 0.0219(19) 0.030(2) -0.0018(16) 0.0082(18) -0.0052(17)
C19 0.040(3) 0.041(3) 0.050(3) -0.014(2) 0.002(2) 0.005(2)
C20 0.057(4) 0.061(4) 0.063(4) -0.033(3) 0.015(3) 0.006(3)
C21 0.070(4) 0.050(3) 0.040(3) -0.018(2) 0.018(3) -0.022(3)
C22 0.065(4) 0.041(3) 0.032(3) 0.004(2) -0.004(2) -0.015(3)
C23 0.041(3) 0.029(2) 0.033(2) -0.0013(18) -0.001(2) -0.0044(19)
C24 0.0225(19) 0.0231(18) 0.0216(18) -0.0057(15) 0.0045(15) -0.0039(16)
C25 0.028(2) 0.0236(19) 0.0230(19) 0.0001(15) 0.0007(16) -0.0023(17)
C26 0.033(2) 0.031(2) 0.0193(18) -0.0008(16) 0.0024(17) -0.0084(18)
C27 0.042(3) 0.046(3) 0.032(2) -0.013(2) 0.006(2) -0.004(2)
C28 0.045(3) 0.049(3) 0.025(2) 0.003(2) -0.003(2) -0.007(2)
C29 0.036(2) 0.0189(18) 0.029(2) -0.0007(16) -0.0084(18) -0.0017(17)
C30 0.044(3) 0.036(2) 0.033(2) -0.0080(19) -0.001(2) 0.004(2)
C31 0.064(3) 0.023(2) 0.035(3) -0.0070(18) -0.018(2) 0.002(2)
C32 0.039(2) 0.024(2) 0.025(2) -0.0037(17) -0.0016(18) 0.0035(18)
C33 0.036(2) 0.032(2) 0.031(2) 0.0006(18) -0.0026(19) -0.0057(19)
C34 0.030(2) 0.036(2) 0.025(2) 0.0012(17) -0.0073(17) -0.0021(19)
C35 0.044(3) 0.043(3) 0.035(2) 0.010(2) -0.010(2) -0.014(2)
C36 0.075(4) 0.037(3) 0.046(3) -0.006(2) 0.005(3) -0.015(3)
C37 0.050(3) 0.051(3) 0.047(3) 0.017(3) 0.007(3) 0.001(3)
O6 0.0318(18) 0.065(2) 0.0340(17) 0.0033(16) -0.0022(14) -0.0056(17)
O7 0.0372(19) 0.068(3) 0.0317(18) -0.0134(17) -0.0039(15) -0.0112(18)
O8 0.042(2) 0.0320(18) 0.059(2) -0.0048(16) -0.0084(17) -0.0096(15)
O9 0.0284(16) 0.0353(17) 0.0469(19) -0.0070(15) -0.0037(14) -0.0004(14)
C38 0.026(2) 0.025(2) 0.029(2) -0.0036(16) -0.0034(17) 0.0013(17)
C39 0.032(2) 0.033(2) 0.0205(19) -0.0051(16) -0.0007(17) -0.0041(18)

loop_
_atom_type_symbol
_atom_type_description
_atom_type_scat_dispersion_real
_atom_type_scat_dispersion_imag
_atom_type_scat_source
C C 0.0181 0.0091 'International Tables Vol C Tables 4.2.6.8 and 6.1.1.4'
H H 0.0000 0.0000 'International Tables Vol C Tables 4.2.6.8 and 6.1.1.4'
N N 0.0311 0.0180 'International Tables Vol C Tables 4.2.6.8 and 6.1.1.4'
O O 0.0492 0.0322 'International Tables Vol C Tables 4.2.6.8 and 6.1.1.4'
S S 0.3331 0.5567 'International Tables Vol C Tables 4.2.6.8 and 6.1.1.4'

loop_
_exptl_crystal_face_index_h
_exptl_crystal_face_index_k
_exptl_crystal_face_index_l
_exptl_crystal_face_perp_dist
0 -15 4 0.0135
0 15 -4 0.0135
0 -16 -1 0.0146
0 16 1 0.0146
2 13 -2 0.0779
-2 -13 2 0.0779
1 5 10 0.0123
-1 9 -9 0.0296

loop_
_geom_angle_atom_site_label_1
_geom_angle_atom_site_label_2
_geom_angle_atom_site_label_3
_geom_angle
_geom_angle_site_symmetry_1
_geom_angle_site_symmetry_3
_geom_angle_publ_flag
C1 S1 C3 89.6(3) . . ?
C34 S2 C33 91.4(2) . . ?
C5 O1 C4 114.9(4) . . ?
C14 O3 H3 109.5 . . ?
C1 N1 C2 110.8(5) . . ?
C5 N2 H2 119.3 . . ?
C5 N2 C6 121.3(4) . . ?
C6 N2 H2 119.3 . . ?
C16 N3 H3A 121(3) . . ?
C24 N3 H3A 114(3) . . ?
C24 N3 C16 123.8(4) . . ?
C25 N4 H4 119.7 . . ?
C29 N4 H4 119.7 . . ?
C29 N4 C25 120.5(4) . . ?
C29 N5 C30 124.1(4) . . ?
C29 N5 C31 116.6(4) . . ?
C31 N5 C30 119.0(4) . . ?
C32 N6 H6 122.3 . . ?
C34 N6 H6 122.3 . . ?
C34 N6 C32 115.5(4) . . ?
S1 C1 H1 122.7 . . ?
N1 C1 S1 114.7(5) . . ?
N1 C1 H1 122.7 . . ?
N1 C2 H2A 122.1 . . ?
C3 C2 N1 115.8(6) . . ?
C3 C2 H2A 122.1 . . ?
C2 C3 S1 109.2(4) . . ?
C2 C3 C4 129.3(5) . . ?
C4 C3 S1 121.5(4) . . ?
O1 C4 C3 111.3(4) . . ?
O1 C4 H4A 109.4 . . ?
O1 C4 H4B 109.4 . . ?
C3 C4 H4A 109.4 . . ?
C3 C4 H4B 109.4 . . ?
H4A C4 H4B 108.0 . . ?
O2 C5 O1 123.4(4) . . ?
O2 C5 N2 126.8(4) . . ?
N2 C5 O1 109.8(4) . . ?
N2 C6 H6A 107.6 . . ?
N2 C6 C7 109.0(4) . . ?
N2 C6 C14 113.8(3) . . ?
C7 C6 H6A 107.6 . . ?
C14 C6 H6A 107.6 . . ?
C14 C6 C7 111.1(3) . . ?
C6 C7 H7A 108.8 . . ?
C6 C7 H7B 108.8 . . ?
H7A C7 H7B 107.7 . . ?
C8 C7 C6 113.9(4) . . ?
C8 C7 H7A 108.8 . . ?
C8 C7 H7B 108.8 . . ?
C9 C8 C7 122.5(5) . . ?
C13 C8 C7 119.3(5) . . ?
C13 C8 C9 118.2(5) . . ?
C8 C9 H9 119.9 . . ?
C8 C9 C10 120.3(7) . . ?
C10 C9 H9 119.9 . . ?
C9 C10 H10 120.1 . . ?
C9 C10 C11 119.7(7) . . ?
C11 C10 H10 120.1 . . ?
C10 C11 H11 120.3 . . ?
C12 C11 C10 119.4(6) . . ?
C12 C11 H11 120.3 . . ?
C11 C12 H12 119.5 . . ?
C11 C12 C13 121.0(9) . . ?
C13 C12 H12 119.5 . . ?
C8 C13 H13 119.3 . . ?
C12 C13 C8 121.4(8) . . ?
C12 C13 H13 119.3 . . ?
O3 C14 C6 111.9(3) . . ?
O3 C14 H14 108.9 . . ?
O3 C14 C15 106.9(3) . . ?
C6 C14 H14 108.9 . . ?
C15 C14 C6 111.2(3) . . ?
C15 C14 H14 108.9 . . ?
C14 C15 H15A 108.5 . . ?
C14 C15 H15B 108.5 . . ?
C14 C15 C16 115.0(3) . . ?
H15A C15 H15B 107.5 . . ?
C16 C15 H15A 108.5 . . ?
C16 C15 H15B 108.5 . . ?
N3 C16 C15 108.3(3) . . ?
N3 C16 H16 108.3 . . ?
N3 C16 C17 108.9(3) . . ?
C15 C16 H16 108.3 . . ?
C15 C16 C17 114.4(3) . . ?
C17 C16 H16 108.3 . . ?
C16 C17 H17A 109.4 . . ?
C16 C17 H17B 109.4 . . ?
H17A C17 H17B 108.0 . . ?
C18 C17 C16 111.2(3) . . ?
C18 C17 H17A 109.4 . . ?
C18 C17 H17B 109.4 . . ?
C19 C18 C17 121.2(5) . . ?
C19 C18 C23 118.5(4) . . ?
C23 C18 C17 120.1(4) . . ?
C18 C19 H19 120.1 . . ?
C18 C19 C20 119.9(6) . . ?
C20 C19 H19 120.1 . . ?
C19 C20 H20 119.4 . . ?
C21 C20 C19 121.2(6) . . ?
C21 C20 H20 119.4 . . ?
C20 C21 H21 120.3 . . ?
C22 C21 C20 119.3(5) . . ?
C22 C21 H21 120.3 . . ?
C21 C22 H22 119.8 . . ?
C21 C22 C23 120.3(6) . . ?
C23 C22 H22 119.8 . . ?
C18 C23 C22 120.7(5) . . ?
C18 C23 H23 119.6 . . ?
C22 C23 H23 119.6 . . ?
O4 C24 N3 123.5(4) . . ?
O4 C24 C25 121.6(4) . . ?
N3 C24 C25 115.0(4) . . ?
N4 C25 C24 109.5(3) . . ?
N4 C25 H25 107.9 . . ?
N4 C25 C26 111.5(4) . . ?
C24 C25 H25 107.9 . . ?
C26 C25 C24 112.0(3) . . ?
C26 C25 H25 107.9 . . ?
C25 C26 H26 108.4 . . ?
C27 C26 C25 110.0(4) . . ?
C27 C26 H26 108.4 . . ?
C27 C26 C28 110.7(4) . . ?
C28 C26 C25 111.0(4) . . ?
C28 C26 H26 108.4 . . ?
C26 C27 H27A 109.5 . . ?
C26 C27 H27B 109.5 . . ?
C26 C27 H27C 109.5 . . ?
H27A C27 H27B 109.5 . . ?
H27A C27 H27C 109.5 . . ?
H27B C27 H27C 109.5 . . ?
C26 C28 H28A 109.5 . . ?
C26 C28 H28B 109.5 . . ?
C26 C28 H28C 109.5 . . ?
H28A C28 H28B 109.5 . . ?
H28A C28 H28C 109.5 . . ?
H28B C28 H28C 109.5 . . ?
O5 C29 N4 122.0(4) . . ?
O5 C29 N5 120.0(4) . . ?
N4 C29 N5 118.0(4) . . ?
N5 C30 H30A 109.5 . . ?
N5 C30 H30B 109.5 . . ?
N5 C30 H30C 109.5 . . ?
H30A C30 H30B 109.5 . . ?
H30A C30 H30C 109.5 . . ?
H30B C30 H30C 109.5 . . ?
N5 C31 H31A 109.0 . . ?
N5 C31 H31B 109.0 . . ?
N5 C31 C32 112.9(4) . . ?
H31A C31 H31B 107.8 . . ?
C32 C31 H31A 109.0 . . ?
C32 C31 H31B 109.0 . . ?
N6 C32 C31 120.4(4) . . ?
C33 C32 N6 111.4(4) . . ?
C33 C32 C31 128.2(4) . . ?
S2 C33 H33 124.5 . . ?
C32 C33 S2 111.0(4) . . ?
C32 C33 H33 124.5 . . ?
N6 C34 S2 110.7(3) . . ?
N6 C34 C35 124.6(4) . . ?
C35 C34 S2 124.6(3) . . ?
C34 C35 H35 108.3 . . ?
C34 C35 C36 109.5(5) . . ?
C34 C35 C37 111.7(5) . . ?
C36 C35 H35 108.3 . . ?
C37 C35 H35 108.3 . . ?
C37 C35 C36 110.5(5) . . ?
C35 C36 H36A 109.5 . . ?
C35 C36 H36B 109.5 . . ?
C35 C36 H36C 109.5 . . ?
H36A C36 H36B 109.5 . . ?
H36A C36 H36C 109.5 . . ?
H36B C36 H36C 109.5 . . ?
C35 C37 H37A 109.5 . . ?
C35 C37 H37B 109.5 . . ?
C35 C37 H37C 109.5 . . ?
H37A C37 H37B 109.5 . . ?
H37A C37 H37C 109.5 . . ?
H37B C37 H37C 109.5 . . ?
C39 O9 H9A 109.5 . . ?
O6 C38 C39 113.7(4) . . ?
O7 C38 O6 128.4(4) . . ?
O7 C38 C39 117.8(4) . . ?
O8 C39 O9 127.2(4) . . ?
O8 C39 C38 120.4(4) . . ?
O9 C39 C38 112.4(4) . . ?
C40 O11 H11A 109.5 . . ?
C41 O13 H13A 109.5 . . ?
O10 C40 O11 126.2(10) . . ?
O10 C40 C41 120.9(10) . . ?
O11 C40 C41 112.1(8) . . ?
O12 C41 O13 123.8(11) . . ?
O12 C41 C40 122.8(11) . . ?
O13 C41 C40 113.2(9) . . ?
O14 C42 C43 120.4(15) . . ?
O14 C42 C44 120.1(15) . . ?
C44 C42 C43 119.3(14) . . ?
C42 C43 H43A 109.5 . . ?
C42 C43 H43B 109.5 . . ?
C42 C43 H43C 109.5 . . ?
H43A C43 H43B 109.5 . . ?
H43A C43 H43C 109.5 . . ?
H43B C43 H43C 109.5 . . ?
C42 C44 H44A 109.5 . . ?
C42 C44 H44B 109.5 . . ?
C42 C44 H44C 109.5 . . ?
H44A C44 H44B 109.5 . . ?
H44A C44 H44C 109.5 . . ?
H44B C44 H44C 109.5 . . ?

loop_
_geom_bond_atom_site_label_1
_geom_bond_atom_site_label_2
_geom_bond_distance
_geom_bond_site_symmetry_2
_geom_bond_publ_flag
S1 C1 1.715(6) . ?
S1 C3 1.715(5) . ?
S2 C33 1.707(5) . ?
S2 C34 1.693(5) . ?
O1 C4 1.439(6) . ?
O1 C5 1.370(6) . ?
O2 C5 1.219(6) . ?
O3 H3 0.8200 . ?
O3 C14 1.433(5) . ?
O4 C24 1.242(5) . ?
O5 C29 1.247(6) . ?
N1 C1 1.285(10) . ?
N1 C2 1.375(9) . ?
N2 H2 0.8600 . ?
N2 C5 1.334(6) . ?
N2 C6 1.462(5) . ?
N3 H3A 1.02(6) . ?
N3 C16 1.462(5) . ?
N3 C24 1.337(6) . ?
N4 H4 0.8600 . ?
N4 C25 1.464(6) . ?
N4 C29 1.359(5) . ?
N5 C29 1.361(7) . ?
N5 C30 1.457(7) . ?
N5 C31 1.454(6) . ?
N6 H6 0.8600 . ?
N6 C32 1.374(6) . ?
N6 C34 1.315(6) . ?
C1 H1 0.9300 . ?
C2 H2A 0.9300 . ?
C2 C3 1.345(8) . ?
C3 C4 1.492(8) . ?
C4 H4A 0.9700 . ?
C4 H4B 0.9700 . ?
C6 H6A 0.9800 . ?
C6 C7 1.535(6) . ?
C6 C14 1.532(5) . ?
C7 H7A 0.9700 . ?
C7 H7B 0.9700 . ?
C7 C8 1.496(6) . ?
C8 C9 1.382(8) . ?
C8 C13 1.380(8) . ?
C9 H9 0.9300 . ?
C9 C10 1.391(10) . ?
C10 H10 0.9300 . ?
C10 C11 1.391(13) . ?
C11 H11 0.9300 . ?
C11 C12 1.348(14) . ?
C12 H12 0.9300 . ?
C12 C13 1.365(10) . ?
C13 H13 0.9300 . ?
C14 H14 0.9800 . ?
C14 C15 1.520(6) . ?
C15 H15A 0.9700 . ?
C15 H15B 0.9700 . ?
C15 C16 1.527(5) . ?
C16 H16 0.9800 . ?
C16 C17 1.541(6) . ?
C17 H17A 0.9700 . ?
C17 H17B 0.9700 . ?
C17 C18 1.514(6) . ?
C18 C19 1.387(7) . ?
C18 C23 1.391(7) . ?
C19 H19 0.9300 . ?
C19 C20 1.400(8) . ?
C20 H20 0.9300 . ?
C20 C21 1.372(11) . ?
C21 H21 0.9300 . ?
C21 C22 1.370(10) . ?
C22 H22 0.9300 . ?
C22 C23 1.400(7) . ?
C23 H23 0.9300 . ?
C24 C25 1.537(6) . ?
C25 H25 0.9800 . ?
C25 C26 1.532(6) . ?
C26 H26 0.9800 . ?
C26 C27 1.525(7) . ?
C26 C28 1.529(7) . ?
C27 H27A 0.9600 . ?
C27 H27B 0.9600 . ?
C27 H27C 0.9600 . ?
C28 H28A 0.9600 . ?
C28 H28B 0.9600 . ?
C28 H28C 0.9600 . ?
C30 H30A 0.9600 . ?
C30 H30B 0.9600 . ?
C30 H30C 0.9600 . ?
C31 H31A 0.9700 . ?
C31 H31B 0.9700 . ?
C31 C32 1.499(6) . ?
C32 C33 1.352(7) . ?
C33 H33 0.9300 . ?
C34 C35 1.491(7) . ?
C35 H35 0.9800 . ?
C35 C36 1.529(9) . ?
C35 C37 1.519(8) . ?
C36 H36A 0.9600 . ?
C36 H36B 0.9600 . ?
C36 H36C 0.9600 . ?
C37 H37A 0.9600 . ?
C37 H37B 0.9600 . ?
C37 H37C 0.9600 . ?
O6 C38 1.260(6) . ?
O7 C38 1.235(6) . ?
O8 C39 1.221(6) . ?
O9 H9A 0.8200 . ?
O9 C39 1.300(6) . ?
C38 C39 1.512(6) . ?
O10 C40 1.232(12) . ?
O11 H11A 0.8200 . ?
O11 C40 1.278(13) . ?
O12 C41 1.186(14) . ?
O13 H13A 0.8200 . ?
O13 C41 1.265(12) . ?
C40 C41 1.529(13) . ?
O14 C42 1.200(15) . ?
C42 C43 1.497(19) . ?
C42 C44 1.489(18) . ?
C43 H43A 0.9600 . ?
C43 H43B 0.9600 . ?
C43 H43C 0.9600 . ?
C44 H44A 0.9600 . ?
C44 H44B 0.9600 . ?
C44 H44C 0.9600 . ?

loop_
_exptl_oxdiff_crystal_face_indexfrac_h
_exptl_oxdiff_crystal_face_indexfrac_k
_exptl_oxdiff_crystal_face_indexfrac_l
_exptl_oxdiff_crystal_face_x
_exptl_oxdiff_crystal_face_y
_exptl_oxdiff_crystal_face_z
-0.0028 -14.9714 3.9862 0.3957 0.0027 0.9048
0.0028 14.9714 -3.9862 -0.3957 -0.0027 -0.9048
-0.0026 -15.9724 -1.0054 0.6006 -0.3573 0.6884
0.0026 15.9724 1.0054 -0.6006 0.3573 -0.6884
2.0028 12.9722 -1.9870 0.0254 0.4683 -0.8831
-2.0028 -12.9722 1.9870 -0.0254 -0.4683 0.8831
1.0005 4.9948 9.9865 -0.3070 0.9594 0.2058
-0.9982 8.9811 -8.9820 -0.2228 -0.6382 -0.8015
